data_4501807
loop_
_publ_author_name
'Kavuru, Padmini'
'Aboarayes, Dalia'
'Arora, Kapildev K.'
'Clarke, Heather D.'
'Kennedy, Alyssa'
'Marshall, Lissette'
'Ong, Tien Teng'
'Perman, Jason'
'Pujari, Twarita'
'Wojtas, \/Lukasz'
'Zaworotko, Michael J.'

_publ_section_title
;
 Hierarchy of Supramolecular Synthons: Persistent Hydrogen Bonds Between
 Carboxylates and Weakly Acidic Hydroxyl Moieties in Cocrystals of
 Zwitterions
;
_journal_coden_ASTM CGDEFU
_journal_issue 8
_journal_name_full 'Crystal Growth & Design'
_journal_page_first 3568
_journal_page_last 3584
_journal_paper_doi 10.1021/cg100484a
_journal_volume 10
_journal_year 2010
_chemical_formula_moiety 'C15 H10 O7, C6 H5 N O2, H2 O'
_chemical_formula_sum 'C21 H17 N O10'
_chemical_formula_weight 443.36
_space_group_IT_number 15
_symmetry_cell_setting monoclinic
_symmetry_space_group_name_Hall '-C 2yc'
_symmetry_space_group_name_H-M 'C 1 2/c 1'
_atom_sites_solution_hydrogens geom
_atom_sites_solution_primary direct
_atom_sites_solution_secondary difmap
_audit_creation_method SHELXL-97
_cell_angle_alpha 90.00
_cell_angle_beta 90.058(1)
_cell_angle_gamma 90.00
_cell_formula_units_Z 8
_cell_length_a 34.7256(4)
_cell_length_b 7.4396(1)
_cell_length_c 14.3727(2)
_cell_measurement_temperature 100(2)
_cell_volume 3713.11(8)
_computing_cell_refinement 'SAINT (Bruker, 2002)'
_computing_data_collection 'SMART (Bruker, 2002)'
_computing_data_reduction 'SAINT (Bruker, 2002)'
_computing_publication_material 'SHELXL-97 (Sheldrick, 1997)'
_computing_structure_refinement 'SHELXL-97 (Sheldrick, 1997)'
_computing_structure_solution 'SHELXS-97 (Sheldrick, 1990)'
_diffrn_ambient_temperature 100(2)
_diffrn_measured_fraction_theta_full 0.971
_diffrn_measured_fraction_theta_max 0.971
_diffrn_measurement_device_type 'BRUKER SMART APEXII CCD'
_diffrn_measurement_method 'omega scans'
_diffrn_radiation_monochromator graphite
_diffrn_radiation_source 'fine-focus sealed tube'
_diffrn_radiation_type CuK\a
_diffrn_radiation_wavelength 1.54178
_diffrn_reflns_av_R_equivalents 0.0407
_diffrn_reflns_av_sigmaI/netI 0.0290
_diffrn_reflns_limit_h_max 41
_diffrn_reflns_limit_h_min -40
_diffrn_reflns_limit_k_max 8
_diffrn_reflns_limit_k_min -7
_diffrn_reflns_limit_l_max 16
_diffrn_reflns_limit_l_min -16
_diffrn_reflns_number 14376
_diffrn_reflns_theta_full 66.59
_diffrn_reflns_theta_max 66.59
_diffrn_reflns_theta_min 2.54
_exptl_absorpt_coefficient_mu 1.101
_exptl_absorpt_correction_T_max 0.8978
_exptl_absorpt_correction_T_min 0.7335
_exptl_absorpt_correction_type multi-scan
_exptl_absorpt_process_details 'SADABS; (Sheldrick, 2003)'
_exptl_crystal_colour colourless
_exptl_crystal_density_diffrn 1.586
_exptl_crystal_density_method 'not measured'
_exptl_crystal_description block
_exptl_crystal_F_000 1840
_exptl_crystal_size_max 0.30
_exptl_crystal_size_mid 0.20
_exptl_crystal_size_min 0.10
_refine_diff_density_max 0.335
_refine_diff_density_min -0.193
_refine_diff_density_rms 0.043
_refine_ls_extinction_method none
_refine_ls_goodness_of_fit_ref 1.069
_refine_ls_hydrogen_treatment mixed
_refine_ls_matrix_type full
_refine_ls_number_parameters 313
_refine_ls_number_reflns 3181
_refine_ls_number_restraints 0
_refine_ls_restrained_S_all 1.069
_refine_ls_R_factor_all 0.0443
_refine_ls_R_factor_gt 0.0345
_refine_ls_shift/su_max 0.001
_refine_ls_shift/su_mean 0.000
_refine_ls_structure_factor_coef Fsqd
_refine_ls_weighting_details 'calc w=1/[\s^2^(Fo^2^)+(0.0435P)^2^+2.2542P] where P=(Fo^2^+2Fc^2^)/3'
_refine_ls_weighting_scheme calc
_refine_ls_wR_factor_gt 0.0840
_refine_ls_wR_factor_ref 0.0884
_reflns_number_gt 2668
_reflns_number_total 3181
_reflns_threshold_expression >2sigma(I)
_cod_data_source_file cg100484a_si_016.cif
_cod_data_source_block QUEINA
_cod_original_sg_symbol_H-M C2/c
_cod_database_code 4501807

loop_
_symmetry_equiv_pos_as_xyz
'x, y, z'
'-x, y, -z+1/2'
'x+1/2, y+1/2, z'
'-x+1/2, y+1/2, -z+1/2'
'-x, -y, -z'
'x, -y, z-1/2'
'-x+1/2, -y+1/2, -z'
'x+1/2, -y+1/2, z-1/2'

loop_
_atom_site_label
_atom_site_type_symbol
_atom_site_fract_x
_atom_site_fract_y
_atom_site_fract_z
_atom_site_U_iso_or_equiv
_atom_site_adp_type
_atom_site_occupancy
_atom_site_symmetry_multiplicity
_atom_site_calc_flag
_atom_site_refinement_flags
C1 C 0.57954(5) 0.3292(2) 0.00926(12) 0.0179(4) Uani 1 1 d .
H1 H 0.5812 0.2763 -0.0508 0.021 Uiso 1 1 calc R
C2 C 0.54222(5) 0.4187(2) 0.14247(11) 0.0176(4) Uani 1 1 d .
H2 H 0.5183 0.4256 0.1744 0.021 Uiso 1 1 calc R
C3 C 0.37822(5) 0.1570(2) 0.09351(12) 0.0189(4) Uani 1 1 d .
C4 C 0.44321(4) 0.2009(2) 0.05021(12) 0.0168(4) Uani 1 1 d .
C5 C 0.41520(5) 0.2072(2) 0.11830(12) 0.0199(4) Uani 1 1 d .
H5 H 0.4211 0.2447 0.1799 0.024 Uiso 1 1 calc R
C6 C 0.61227(5) 0.3973(2) 0.05098(12) 0.0176(4) Uani 1 1 d .
C7 C 0.39767(5) 0.0895(2) -0.06273(12) 0.0176(4) Uani 1 1 d .
C8 C 0.57498(5) 0.4891(2) 0.18311(12) 0.0183(4) Uani 1 1 d .
H8 H 0.5734 0.5456 0.2422 0.022 Uiso 1 1 calc R
C9 C 0.61008(5) 0.4776(2) 0.13805(12) 0.0173(4) Uani 1 1 d .
C10 C 0.43599(5) 0.1409(2) -0.04003(11) 0.0159(4) Uani 1 1 d .
C11 C 0.54390(5) 0.3374(2) 0.05467(11) 0.0166(4) Uani 1 1 d .
C12 C 0.50885(4) 0.2625(2) 0.01266(11) 0.0160(4) Uani 1 1 d .
C13 C 0.46648(5) 0.1360(2) -0.10655(11) 0.0167(4) Uani 1 1 d .
C14 C 0.50346(5) 0.2035(2) -0.07607(12) 0.0174(4) Uani 1 1 d .
C15 C 0.36914(5) 0.0987(2) 0.00358(12) 0.0187(4) Uani 1 1 d .
H15 H 0.3435 0.0658 -0.0116 0.022 Uiso 1 1 calc R
C16 C 0.26625(5) 0.6542(2) 0.10803(13) 0.0226(4) Uani 1 1 d .
H16 H 0.2864 0.7347 0.0916 0.027 Uiso 1 1 calc R
C17 C 0.24802(5) 0.1538(2) 0.12159(12) 0.0183(4) Uani 1 1 d .
C18 C 0.20786(5) 0.4269(2) 0.15748(12) 0.0186(4) Uani 1 1 d .
H18 H 0.1875 0.3492 0.1756 0.022 Uiso 1 1 calc R
C19 C 0.27227(5) 0.4719(2) 0.10453(12) 0.0209(4) Uani 1 1 d .
H19 H 0.2965 0.4255 0.0856 0.025 Uiso 1 1 calc R
C20 C 0.24273(5) 0.3562(2) 0.12879(11) 0.0172(4) Uani 1 1 d .
C21 C 0.20287(5) 0.6089(2) 0.15955(12) 0.0199(4) Uani 1 1 d .
H21 H 0.1789 0.6581 0.1785 0.024 Uiso 1 1 calc R
H1O H 0.3285(6) 0.144(3) 0.1364(14) 0.030 Uiso 1 1 d .
H2O H 0.6447(6) 0.347(3) -0.0469(15) 0.030 Uiso 1 1 d .
H3O H 0.4116(6) 0.025(3) -0.1794(14) 0.030 Uiso 1 1 d .
H4O H 0.5251(6) 0.161(3) -0.1909(15) 0.030 Uiso 1 1 d .
H5O H 0.6617(6) 0.537(3) 0.1466(15) 0.030 Uiso 1 1 d .
H1N H 0.2294(6) 0.857(3) 0.1342(13) 0.030 Uiso 1 1 d .
H1W H 0.6413(6) 0.129(3) -0.1751(14) 0.030 Uiso 1 1 d .
H2W H 0.6435(6) 0.324(3) -0.2114(15) 0.030 Uiso 1 1 d .
N1 N 0.23183(4) 0.7183(2) 0.13481(10) 0.0214(3) Uani 1 1 d .
O1 O 0.47911(3) 0.25654(16) 0.07542(8) 0.0185(3) Uani 1 1 d .
O2 O 0.21828(3) 0.06097(16) 0.13730(9) 0.0242(3) Uani 1 1 d .
O3 O 0.35082(3) 0.16035(18) 0.16103(9) 0.0250(3) Uani 1 1 d .
O4 O 0.28002(3) 0.09075(16) 0.10037(9) 0.0217(3) Uani 1 1 d .
O6 O 0.64806(3) 0.38799(18) 0.01122(9) 0.0245(3) Uani 1 1 d .
O7 O 0.38911(3) 0.03083(17) -0.14956(8) 0.0218(3) Uani 1 1 d .
O9 O 0.64224(3) 0.54485(17) 0.18084(9) 0.0224(3) Uani 1 1 d .
O13 O 0.46197(3) 0.07943(16) -0.18849(8) 0.0205(3) Uani 1 1 d .
O14 O 0.53231(3) 0.21102(18) -0.13928(9) 0.0235(3) Uani 1 1 d .
O1W O 0.64632(4) 0.2481(2) -0.16109(9) 0.0274(3) Uani 1 1 d .

loop_
_atom_site_aniso_label
_atom_site_aniso_U_11
_atom_site_aniso_U_22
_atom_site_aniso_U_33
_atom_site_aniso_U_23
_atom_site_aniso_U_13
_atom_site_aniso_U_12
C1 0.0182(9) 0.0190(10) 0.0165(9) 0.0002(7) 0.0000(7) -0.0004(7)
C2 0.0147(8) 0.0203(10) 0.0180(9) 0.0024(7) 0.0017(7) -0.0001(7)
C3 0.0159(8) 0.0197(10) 0.0211(9) 0.0026(7) 0.0020(7) 0.0008(7)
C4 0.0123(8) 0.0166(9) 0.0217(9) 0.0020(7) -0.0025(7) -0.0016(6)
C5 0.0176(8) 0.0241(10) 0.0180(9) -0.0011(7) -0.0002(7) -0.0015(7)
C6 0.0139(8) 0.0172(9) 0.0218(9) 0.0031(7) 0.0031(7) 0.0013(6)
C7 0.0185(8) 0.0159(9) 0.0183(9) 0.0021(7) -0.0028(7) 0.0006(7)
C8 0.0192(9) 0.0184(10) 0.0174(9) -0.0007(7) 0.0007(7) 0.0006(7)
C9 0.0152(8) 0.0147(9) 0.0221(9) 0.0029(7) -0.0031(7) -0.0017(7)
C10 0.0152(8) 0.0137(9) 0.0189(9) 0.0032(7) -0.0009(7) 0.0005(7)
C11 0.0153(8) 0.0151(9) 0.0192(9) 0.0035(7) -0.0006(7) 0.0002(7)
C12 0.0131(8) 0.0156(9) 0.0194(9) 0.0041(7) 0.0030(6) 0.0019(6)
C13 0.0189(9) 0.0136(9) 0.0176(9) 0.0033(7) -0.0007(7) 0.0010(7)
C14 0.0153(8) 0.0177(9) 0.0191(9) 0.0033(7) 0.0022(7) 0.0017(7)
C15 0.0122(8) 0.0215(10) 0.0223(9) 0.0026(7) -0.0020(7) -0.0022(7)
C16 0.0149(9) 0.0194(10) 0.0335(11) 0.0009(8) 0.0002(7) -0.0024(7)
C17 0.0159(8) 0.0183(10) 0.0207(9) 0.0001(7) -0.0016(7) -0.0010(7)
C18 0.0178(9) 0.0189(10) 0.0190(9) 0.0027(7) -0.0005(7) -0.0034(7)
C19 0.0150(8) 0.0204(11) 0.0275(10) 0.0006(7) 0.0009(7) -0.0002(7)
C20 0.0171(8) 0.0187(10) 0.0159(8) 0.0014(7) -0.0030(6) -0.0023(7)
C21 0.0146(8) 0.0241(11) 0.0210(9) -0.0011(7) 0.0027(7) 0.0007(7)
N1 0.0216(8) 0.0163(9) 0.0261(8) -0.0004(6) -0.0014(6) 0.0013(6)
O1 0.0123(6) 0.0254(7) 0.0179(6) -0.0005(5) 0.0010(5) -0.0029(5)
O2 0.0130(6) 0.0157(7) 0.0438(8) -0.0003(5) 0.0047(5) -0.0023(5)
O3 0.0129(6) 0.0406(8) 0.0216(7) -0.0025(6) 0.0031(5) -0.0042(5)
O4 0.0118(6) 0.0207(7) 0.0326(7) -0.0027(5) 0.0016(5) 0.0011(5)
O6 0.0138(6) 0.0345(8) 0.0252(7) -0.0064(6) 0.0041(5) -0.0030(5)
O7 0.0149(6) 0.0318(8) 0.0187(6) -0.0027(5) -0.0005(5) -0.0026(5)
O9 0.0131(6) 0.0300(8) 0.0242(7) -0.0054(5) 0.0006(5) -0.0039(5)
O13 0.0192(6) 0.0261(7) 0.0163(6) -0.0012(5) -0.0002(5) -0.0023(5)
O14 0.0167(6) 0.0365(8) 0.0173(7) -0.0043(5) 0.0028(5) -0.0050(5)
O1W 0.0304(7) 0.0283(8) 0.0236(7) 0.0017(6) 0.0000(6) -0.0003(6)

loop_
_atom_type_symbol
_atom_type_description
_atom_type_scat_dispersion_real
_atom_type_scat_dispersion_imag
_atom_type_scat_source
C C 0.0181 0.0091 'International Tables Vol C Tables 4.2.6.8 and 6.1.1.4'
H H 0.0000 0.0000 'International Tables Vol C Tables 4.2.6.8 and 6.1.1.4'
N N 0.0311 0.0180 'International Tables Vol C Tables 4.2.6.8 and 6.1.1.4'
O O 0.0492 0.0322 'International Tables Vol C Tables 4.2.6.8 and 6.1.1.4'

loop_
_geom_angle_atom_site_label_1
_geom_angle_atom_site_label_2
_geom_angle_atom_site_label_3
_geom_angle
C6 C1 C11 120.59(16)
C6 C1 H1 119.7
C11 C1 H1 119.7
C8 C2 C11 120.65(15)
C8 C2 H2 119.7
C11 C2 H2 119.7
O3 C3 C5 117.45(15)
O3 C3 C15 120.53(15)
C5 C3 C15 121.99(15)
O1 C4 C5 116.49(15)
O1 C4 C10 120.57(14)
C5 C4 C10 122.94(15)
C4 C5 C3 117.54(16)
C4 C5 H5 121.2
C3 C5 H5 121.2
O6 C6 C1 123.15(16)
O6 C6 C9 116.62(15)
C1 C6 C9 120.22(15)
O7 C7 C15 119.74(15)
O7 C7 C10 120.16(14)
C15 C7 C10 120.10(15)
C2 C8 C9 120.28(16)
C2 C8 H8 119.9
C9 C8 H8 119.9
O9 C9 C8 119.06(15)
O9 C9 C6 121.11(15)
C8 C9 C6 119.83(15)
C4 C10 C7 117.84(14)
C4 C10 C13 119.88(15)
C7 C10 C13 122.26(15)
C2 C11 C1 118.42(15)
C2 C11 C12 119.97(14)
C1 C11 C12 121.61(15)
C14 C12 O1 120.16(14)
C14 C12 C11 128.38(15)
O1 C12 C11 111.47(14)
O13 C13 C10 122.87(15)
O13 C13 C14 120.56(15)
C10 C13 C14 116.56(15)
O14 C14 C12 120.93(15)
O14 C14 C13 117.93(15)
C12 C14 C13 121.11(15)
C7 C15 C3 119.55(15)
C7 C15 H15 120.2
C3 C15 H15 120.2
N1 C16 C19 119.79(16)
N1 C16 H16 120.1
C19 C16 H16 120.1
O4 C17 O2 124.63(17)
O4 C17 C20 119.86(15)
O2 C17 C20 115.50(14)
C21 C18 C20 119.63(16)
C21 C18 H18 120.2
C20 C18 H18 120.2
C16 C19 C20 119.47(16)
C16 C19 H19 120.3
C20 C19 H19 120.3
C18 C20 C19 119.21(16)
C18 C20 C17 120.16(15)
C19 C20 C17 120.61(15)
N1 C21 C18 120.04(16)
N1 C21 H21 120.0
C18 C21 H21 120.0
C21 N1 C16 121.84(16)
C21 N1 H1N 123.1(11)
C16 N1 H1N 115.1(11)
C4 O1 C12 121.60(13)
C3 O3 H1O 109.5(14)
C6 O6 H2O 106.8(13)
C7 O7 H3O 105.5(13)
C9 O9 H5O 111.6(14)
C14 O14 H4O 110.0(13)
H1W O1W H2W 113.3(18)

loop_
_geom_bond_atom_site_label_1
_geom_bond_atom_site_label_2
_geom_bond_distance
C1 C6 1.381(2)
C1 C11 1.401(2)
C1 H1 0.9500
C2 C8 1.381(2)
C2 C11 1.401(2)
C2 H2 0.9500
C3 O3 1.360(2)
C3 C5 1.384(2)
C3 C15 1.399(2)
C4 O1 1.3622(19)
C4 C5 1.382(2)
C4 C10 1.394(2)
C5 H5 0.9500
C6 O6 1.370(2)
C6 C9 1.389(2)
C7 O7 1.355(2)
C7 C15 1.377(2)
C7 C10 1.422(2)
C8 C9 1.384(2)
C8 H8 0.9500
C9 O9 1.369(2)
C10 C13 1.428(2)
C11 C12 1.468(2)
C12 C14 1.361(2)
C12 O1 1.3727(19)
C13 O13 1.260(2)
C13 C14 1.447(2)
C14 O14 1.3542(19)
C15 H15 0.9500
C16 N1 1.344(2)
C16 C19 1.373(3)
C16 H16 0.9500
C17 O4 1.245(2)
C17 O2 1.263(2)
C17 C20 1.520(3)
C18 C21 1.366(3)
C18 C20 1.383(2)
C18 H18 0.9500
C19 C20 1.384(2)
C19 H19 0.9500
C21 N1 1.342(2)
C21 H21 0.9500
N1 H1N 1.03(2)
O3 H1O 0.86(2)
O6 H2O 0.90(2)
O7 H3O 0.89(2)
O9 H5O 0.84(2)
O14 H4O 0.87(2)
O1W H1W 0.93(2)
O1W H2W 0.92(2)

loop_
_geom_hbond_atom_site_label_D
_geom_hbond_atom_site_label_H
_geom_hbond_atom_site_label_A
_geom_hbond_distance_DH
_geom_hbond_distance_HA
_geom_hbond_distance_DA
_geom_hbond_angle_DHA
_geom_hbond_site_symmetry_A
O3 H1O O4 0.86(2) 1.80(2) 2.6587(17) 172(2) .
O6 H2O O1W 0.90(2) 1.80(2) 2.6871(18) 170(2) .
O7 H3O O13 0.89(2) 1.80(2) 2.6168(16) 151.0(19) .
O14 H4O O13 0.87(2) 1.89(2) 2.6696(17) 148.6(19) 2_654
O9 H5O O2 0.84(2) 1.98(2) 2.7171(16) 147(2) 3
O9 H5O O6 0.84(2) 2.29(2) 2.7105(18) 111.5(17) .
N1 H1N O2 1.03(2) 1.57(2) 2.5925(19) 170.2(18) 1_565
N1 H1N O4 1.03(2) 2.52(2) 3.2748(19) 129.3(14) 1_565
O1W H1W O3 0.93(2) 2.18(2) 3.040(2) 154.6(18) 5_655
O1W H2W O9 0.92(2) 1.83(2) 2.7487(18) 172.5(19) 6_565
